data_2238814
loop_
_publ_author_name
'Suckert, Stefan'
'Jess, Inke'
'N\"ather, Christian'

_publ_section_title
;
 Redetermination of
 bis(acetylacetonato-\k^2^<i>O</i>,<i>O</i>')(1,10-phenanthroline-\k^2^<i>N</i>,<i>N</i>')manganese(II)
;
_journal_coeditor_code WM2774
_journal_issue 11
_journal_name_full 'Acta Crystallographica Section E'
_journal_page_first m620
_journal_paper_doi 10.1107/S1600536813028614
_journal_volume 69
_journal_year 2013
_chemical_formula_iupac '[Mn (C5 H7 O2)2 (C12 H8 N2)]'
_chemical_formula_moiety 'C22 H22 Mn N2 O4'
_chemical_formula_sum 'C22 H22 Mn N2 O4'
_chemical_formula_weight 433.36
_chemical_name_systematic
Bis(acetylacetonato-\k^2^<i>O</i>,<i>O</i>')(1,10-phenanthroline-\k^2^<i>N</i>,<i>N</i>')manganese(II)
_space_group_IT_number 60
_symmetry_cell_setting orthorhombic
_symmetry_space_group_name_Hall '-P 2n 2ab'
_symmetry_space_group_name_H-M 'P b c n'
_atom_sites_solution_hydrogens geom
_atom_sites_solution_primary direct
_atom_sites_solution_secondary difmap
_audit_creation_method SHELXL-97
_cell_angle_alpha 90.00
_cell_angle_beta 90.00
_cell_angle_gamma 90.00
_cell_formula_units_Z 4
_cell_length_a 15.8353(7)
_cell_length_b 10.2260(4)
_cell_length_c 12.6532(4)
_cell_measurement_reflns_used 17733
_cell_measurement_temperature 200(2)
_cell_measurement_theta_max 26.0
_cell_measurement_theta_min 1.9
_cell_volume 2048.96(14)
_computing_cell_refinement 'X-AREA (Stoe & Cie, 2008)'
_computing_data_collection 'X-AREA (Stoe & Cie, 2008)'
_computing_data_reduction 'X-AREA (Stoe & Cie, 2008)'
_computing_molecular_graphics 'XP in SHELXTL (Sheldrick, 2008) and DIAMOND (Brandenburg, 2011)'
_computing_publication_material 'SHELXTL (Sheldrick, 2008) and publCIF (Westrip, 2010)'
_computing_structure_refinement 'SHELXL97 (Sheldrick, 2008)'
_computing_structure_solution 'SHELXS97 (Sheldrick, 2008)'
_diffrn_ambient_temperature 200(2)
_diffrn_measured_fraction_theta_full 0.996
_diffrn_measured_fraction_theta_max 0.996
_diffrn_measurement_device_type 'Stoe IPDS-2'
_diffrn_measurement_method '\w scans'
_diffrn_radiation_monochromator graphite
_diffrn_radiation_source 'fine-focus sealed tube'
_diffrn_radiation_type MoK\a
_diffrn_radiation_wavelength 0.71073
_diffrn_reflns_av_R_equivalents 0.0856
_diffrn_reflns_av_sigmaI/netI 0.0356
_diffrn_reflns_limit_h_max 19
_diffrn_reflns_limit_h_min -19
_diffrn_reflns_limit_k_max 12
_diffrn_reflns_limit_k_min -10
_diffrn_reflns_limit_l_max 15
_diffrn_reflns_limit_l_min -14
_diffrn_reflns_number 14233
_diffrn_reflns_theta_full 26.00
_diffrn_reflns_theta_max 26.00
_diffrn_reflns_theta_min 2.37
_diffrn_standards_decay_% 0
_diffrn_standards_interval_time 0
_diffrn_standards_number 0
_exptl_absorpt_coefficient_mu 0.675
_exptl_absorpt_correction_type none
_exptl_crystal_colour brown
_exptl_crystal_density_diffrn 1.405
_exptl_crystal_density_method 'not measured'
_exptl_crystal_description plate
_exptl_crystal_F_000 900
_exptl_crystal_size_max 0.309
_exptl_crystal_size_mid 0.185
_exptl_crystal_size_min 0.078
_refine_diff_density_max 0.264
_refine_diff_density_min -0.261
_refine_ls_extinction_method none
_refine_ls_goodness_of_fit_ref 1.161
_refine_ls_hydrogen_treatment constr
_refine_ls_matrix_type full
_refine_ls_number_parameters 134
_refine_ls_number_reflns 2007
_refine_ls_number_restraints 0
_refine_ls_restrained_S_all 1.161
_refine_ls_R_factor_all 0.0562
_refine_ls_R_factor_gt 0.0465
_refine_ls_shift/su_max 0.000
_refine_ls_shift/su_mean 0.000
_refine_ls_structure_factor_coef Fsqd
_refine_ls_weighting_details 'calc w=1/[\s^2^(Fo^2^)+(0.0406P)^2^+0.9028P] where P=(Fo^2^+2Fc^2^)/3'
_refine_ls_weighting_scheme calc
_refine_ls_wR_factor_gt 0.0990
_refine_ls_wR_factor_ref 0.1030
_reflns_number_gt 1742
_reflns_number_total 2007
_reflns_threshold_expression I>2sigma(I)
_cod_data_source_file wm2774.cif
_cod_data_source_block I
_cod_database_code 2238814

loop_
_symmetry_equiv_pos_as_xyz
'x, y, z'
'-x+1/2, -y+1/2, z+1/2'
'-x, y, -z+1/2'
'x+1/2, -y+1/2, -z'
'-x, -y, -z'
'x-1/2, y-1/2, -z-1/2'
'x, -y, z-1/2'
'-x-1/2, y-1/2, z'

loop_
_atom_site_type_symbol
_atom_site_label
_atom_site_fract_x
_atom_site_fract_y
_atom_site_fract_z
_atom_site_U_iso_or_equiv
_atom_site_adp_type
_atom_site_calc_flag
_atom_site_refinement_flags
_atom_site_occupancy
_atom_site_symmetry_multiplicity
Mn Mn1 0.5000 0.52826(5) 0.7500 0.03271(17) Uani d S 1 2
C C1 0.23055(17) 0.4974(4) 0.8396(3) 0.0658(9) Uani d . 1 1
H H1A 0.2197 0.4070 0.8179 0.099 Uiso calc R 1 1
H H1B 0.1819 0.5521 0.8213 0.099 Uiso calc R 1 1
H H1C 0.2398 0.5004 0.9162 0.099 Uiso calc R 1 1
C C2 0.30819(15) 0.5480(3) 0.7834(2) 0.0425(6) Uani d . 1 1
C C3 0.29703(16) 0.6189(3) 0.6895(2) 0.0502(7) Uani d . 1 1
H H3 0.2406 0.6335 0.6668 0.060 Uiso calc R 1 1
C C4 0.36143(15) 0.6699(2) 0.6268(2) 0.0432(6) Uani d . 1 1
C C5 0.3379(2) 0.7457(3) 0.5282(3) 0.0675(9) Uani d . 1 1
H H5A 0.3697 0.8279 0.5261 0.101 Uiso calc R 1 1
H H5B 0.2772 0.7648 0.5291 0.101 Uiso calc R 1 1
H H5C 0.3515 0.6935 0.4655 0.101 Uiso calc R 1 1
O O1 0.37816(10) 0.52168(17) 0.82556(13) 0.0406(4) Uani d . 1 1
O O2 0.43944(10) 0.65765(17) 0.64402(14) 0.0435(4) Uani d . 1 1
N N11 0.53476(11) 0.34743(18) 0.84839(14) 0.0328(4) Uani d . 1 1
C C11 0.56836(14) 0.3481(2) 0.94437(18) 0.0362(5) Uani d . 1 1
H H11 0.5787 0.4300 0.9775 0.043 Uiso calc R 1 1
C C12 0.58922(14) 0.2340(2) 0.99889(19) 0.0386(5) Uani d . 1 1
H H12 0.6137 0.2388 1.0673 0.046 Uiso calc R 1 1
C C13 0.57416(14) 0.1155(2) 0.95299(18) 0.0377(5) Uani d . 1 1
H H13 0.5884 0.0371 0.9892 0.045 Uiso calc R 1 1
C C14 0.53730(13) 0.1099(2) 0.85136(18) 0.0341(5) Uani d . 1 1
C C15 0.51892(13) 0.2298(2) 0.80233(17) 0.0315(5) Uani d . 1 1
C C16 0.51771(14) -0.0106(2) 0.7983(2) 0.0378(5) Uani d . 1 1
H H16 0.5300 -0.0915 0.8319 0.045 Uiso calc R 1 1

loop_
_atom_site_aniso_label
_atom_site_aniso_U_11
_atom_site_aniso_U_22
_atom_site_aniso_U_33
_atom_site_aniso_U_12
_atom_site_aniso_U_13
_atom_site_aniso_U_23
Mn1 0.0362(3) 0.0284(3) 0.0335(3) 0.000 -0.00258(19) 0.000
C1 0.0468(15) 0.088(3) 0.063(2) -0.0034(15) 0.0073(13) 0.0081(17)
C2 0.0378(12) 0.0447(14) 0.0448(14) 0.0015(10) 0.0007(10) -0.0077(11)
C3 0.0371(12) 0.0531(16) 0.0603(18) 0.0019(11) -0.0077(12) 0.0058(13)
C4 0.0458(13) 0.0320(12) 0.0517(15) -0.0019(10) -0.0132(11) 0.0024(11)
C5 0.0617(17) 0.0625(19) 0.078(2) -0.0140(15) -0.0290(16) 0.0291(17)
O1 0.0387(8) 0.0461(10) 0.0370(9) 0.0003(7) 0.0000(7) -0.0026(7)
O2 0.0406(8) 0.0395(9) 0.0504(10) -0.0021(7) -0.0056(8) 0.0119(8)
N11 0.0391(9) 0.0296(9) 0.0297(10) -0.0001(7) -0.0014(7) -0.0005(8)
C11 0.0407(11) 0.0359(12) 0.0320(12) 0.0009(9) -0.0012(9) -0.0016(10)
C12 0.0422(12) 0.0417(13) 0.0320(12) 0.0024(10) -0.0046(9) 0.0014(10)
C13 0.0411(12) 0.0373(13) 0.0348(12) 0.0049(10) 0.0005(9) 0.0075(10)
C14 0.0374(11) 0.0330(11) 0.0320(12) 0.0028(9) 0.0026(9) 0.0021(10)
C15 0.0346(10) 0.0301(11) 0.0297(12) 0.0000(8) 0.0016(8) 0.0005(9)
C16 0.0419(12) 0.0289(11) 0.0426(14) 0.0024(9) 0.0049(10) 0.0051(10)

loop_
_atom_type_symbol
_atom_type_description
_atom_type_scat_dispersion_real
_atom_type_scat_dispersion_imag
_atom_type_scat_source
C C 0.0033 0.0016 'International Tables Vol C Tables 4.2.6.8 and 6.1.1.4'
H H 0.0000 0.0000 'International Tables Vol C Tables 4.2.6.8 and 6.1.1.4'
N N 0.0061 0.0033 'International Tables Vol C Tables 4.2.6.8 and 6.1.1.4'
O O 0.0106 0.0060 'International Tables Vol C Tables 4.2.6.8 and 6.1.1.4'
Mn Mn 0.3368 0.7283 'International Tables Vol C Tables 4.2.6.8 and 6.1.1.4'

loop_
_geom_angle_atom_site_label_1
_geom_angle_atom_site_label_2
_geom_angle_atom_site_label_3
_geom_angle_site_symmetry_1
_geom_angle_site_symmetry_3
_geom_angle
O2 Mn1 O2 3_656 . 102.50(10)
O2 Mn1 O1 3_656 3_656 83.96(6)
O2 Mn1 O1 . 3_656 98.30(6)
O2 Mn1 O1 3_656 . 98.30(6)
O2 Mn1 O1 . . 83.96(6)
O1 Mn1 O1 3_656 . 176.42(10)
O2 Mn1 N11 3_656 3_656 163.09(7)
O2 Mn1 N11 . 3_656 92.95(7)
O1 Mn1 N11 3_656 3_656 87.07(6)
O1 Mn1 N11 . 3_656 90.04(7)
O2 Mn1 N11 3_656 . 92.95(7)
O2 Mn1 N11 . . 163.09(7)
O1 Mn1 N11 3_656 . 90.04(6)
O1 Mn1 N11 . . 87.07(6)
N11 Mn1 N11 3_656 . 72.71(9)
C2 C1 H1A . . 109.5
C2 C1 H1B . . 109.5
H1A C1 H1B . . 109.5
C2 C1 H1C . . 109.5
H1A C1 H1C . . 109.5
H1B C1 H1C . . 109.5
O1 C2 C3 . . 125.5(2)
O1 C2 C1 . . 116.3(2)
C3 C2 C1 . . 118.2(2)
C4 C3 C2 . . 125.7(2)
C4 C3 H3 . . 117.1
C2 C3 H3 . . 117.1
O2 C4 C3 . . 125.5(2)
O2 C4 C5 . . 115.8(2)
C3 C4 C5 . . 118.7(2)
C4 C5 H5A . . 109.5
C4 C5 H5B . . 109.5
H5A C5 H5B . . 109.5
C4 C5 H5C . . 109.5
H5A C5 H5C . . 109.5
H5B C5 H5C . . 109.5
C2 O1 Mn1 . . 126.41(16)
C4 O2 Mn1 . . 128.08(16)
C11 N11 C15 . . 118.14(19)
C11 N11 Mn1 . . 126.04(15)
C15 N11 Mn1 . . 115.82(14)
N11 C11 C12 . . 122.9(2)
N11 C11 H11 . . 118.5
C12 C11 H11 . . 118.5
C13 C12 C11 . . 119.4(2)
C13 C12 H12 . . 120.3
C11 C12 H12 . . 120.3
C12 C13 C14 . . 119.7(2)
C12 C13 H13 . . 120.2
C14 C13 H13 . . 120.2
C15 C14 C13 . . 116.9(2)
C15 C14 C16 . . 119.8(2)
C13 C14 C16 . . 123.3(2)
N11 C15 C14 . . 123.0(2)
N11 C15 C15 . 3_656 117.82(12)
C14 C15 C15 . 3_656 119.19(13)
C16 C16 C14 3_656 . 120.99(13)
C16 C16 H16 3_656 . 119.5
C14 C16 H16 . . 119.5

loop_
_geom_bond_atom_site_label_1
_geom_bond_atom_site_label_2
_geom_bond_site_symmetry_2
_geom_bond_distance
Mn1 O2 3_656 2.1139(16)
Mn1 O2 . 2.1139(16)
Mn1 O1 3_656 2.1543(16)
Mn1 O1 . 2.1543(16)
Mn1 N11 3_656 2.2962(18)
Mn1 N11 . 2.2962(18)
C1 C2 . 1.512(4)
C1 H1A . 0.9800
C1 H1B . 0.9800
C1 H1C . 0.9800
C2 O1 . 1.259(3)
C2 C3 . 1.403(4)
C3 C4 . 1.394(4)
C3 H3 . 0.9500
C4 O2 . 1.261(3)
C4 C5 . 1.515(4)
C5 H5A . 0.9800
C5 H5B . 0.9800
C5 H5C . 0.9800
N11 C11 . 1.326(3)
N11 C15 . 1.360(3)
C11 C12 . 1.395(3)
C11 H11 . 0.9500
C12 C13 . 1.366(3)
C12 H12 . 0.9500
C13 C14 . 1.413(3)
C13 H13 . 0.9500
C14 C15 . 1.405(3)
C14 C16 . 1.437(3)
C15 C15 3_656 1.453(4)
C16 C16 3_656 1.344(5)
C16 H16 . 0.9500
